data_7029291
loop_
_publ_author_name
'Jana, Anukul'
'Majumdar, Moumita'
'Huch, Volker'
'Zimmer, Michael'
'Scheschkewitz, David'

_publ_section_title
;
 NHC-coordinated silagermenylidene functionalized in allylic position and
 its behaviour as a ligand.
;
_journal_issue 13
_journal_name_full 'Dalton transactions (Cambridge, England : 2003)'
_journal_page_first 5175
_journal_page_last 5181
_journal_paper_doi 10.1039/c4dt00094c
_journal_volume 43
_journal_year 2014
_chemical_formula_moiety 'C60 H89 Cl Fe Ge N2 O4 Si2, 0.25 C5 H12'
_chemical_formula_sum 'C61.25 H92 Cl Fe Ge N2 O4 Si2'
_chemical_formula_weight 1140.44
_chemical_name_systematic
; 
 ? 
;
_space_group_IT_number 2
_symmetry_cell_setting triclinic
_symmetry_space_group_name_Hall '-P 1'
_symmetry_space_group_name_H-M 'P -1'
_atom_sites_solution_hydrogens geom
_atom_sites_solution_primary direct
_atom_sites_solution_secondary difmap
_audit_creation_method SHELXL-97
_cell_angle_alpha 89.1430(10)
_cell_angle_beta 88.102(2)
_cell_angle_gamma 76.122(2)
_cell_formula_units_Z 4
_cell_length_a 13.2910(4)
_cell_length_b 19.9842(5)
_cell_length_c 24.8636(7)
_cell_measurement_reflns_used 9928
_cell_measurement_temperature 122(2)
_cell_measurement_theta_max 26.14
_cell_measurement_theta_min 2.24
_cell_volume 6407.6(3)
_computing_cell_refinement 'Bruker SAINT'
_computing_data_collection 'Bruker APEX2'
_computing_data_reduction 'Bruker SAINT'
_computing_molecular_graphics 'Bruker SHELXTL'
_computing_publication_material 'Bruker SHELXTL'
_computing_structure_refinement 'SHELXL-97 (Sheldrick, 2008)'
_computing_structure_solution 'SHELXS-97 (Sheldrick, 2008)'
_diffrn_ambient_temperature 122(2)
_diffrn_measured_fraction_theta_full 0.995
_diffrn_measured_fraction_theta_max 0.995
_diffrn_measurement_device_type 'Bruker APEX-II CCD'
_diffrn_measurement_method '\f and \w scans'
_diffrn_radiation_monochromator graphite
_diffrn_radiation_source 'fine-focus sealed tube'
_diffrn_radiation_type MoK\a
_diffrn_radiation_wavelength 0.71073
_diffrn_reflns_av_R_equivalents 0.0436
_diffrn_reflns_av_sigmaI/netI 0.0563
_diffrn_reflns_limit_h_max 17
_diffrn_reflns_limit_h_min -17
_diffrn_reflns_limit_k_max 25
_diffrn_reflns_limit_k_min -25
_diffrn_reflns_limit_l_max 31
_diffrn_reflns_limit_l_min -31
_diffrn_reflns_number 105034
_diffrn_reflns_theta_full 27.10
_diffrn_reflns_theta_max 27.10
_diffrn_reflns_theta_min 1.05
_exptl_absorpt_coefficient_mu 0.818
_exptl_absorpt_correction_T_max 0.8872
_exptl_absorpt_correction_T_min 0.7684
_exptl_absorpt_correction_type multi-scan
_exptl_absorpt_process_details 'SADABS, BrukerAXS 2008'
_exptl_crystal_colour red
_exptl_crystal_density_diffrn 1.182
_exptl_crystal_density_method 'not measured'
_exptl_crystal_description block
_exptl_crystal_F_000 2434
_exptl_crystal_size_max 0.34
_exptl_crystal_size_mid 0.29
_exptl_crystal_size_min 0.15
_refine_diff_density_max 2.142
_refine_diff_density_min -0.790
_refine_diff_density_rms 0.090
_refine_ls_extinction_method none
_refine_ls_goodness_of_fit_ref 1.427
_refine_ls_hydrogen_treatment mixed
_refine_ls_matrix_type full
_refine_ls_number_parameters 1408
_refine_ls_number_reflns 28114
_refine_ls_number_restraints 504
_refine_ls_restrained_S_all 1.439
_refine_ls_R_factor_all 0.0967
_refine_ls_R_factor_gt 0.0619
_refine_ls_shift/su_max 1.098
_refine_ls_shift/su_mean 0.011
_refine_ls_structure_factor_coef Fsqd
_refine_ls_weighting_details 'calc w=1/[\s^2^(Fo^2^)+(0.0700P)^2^+0.0000P] where P=(Fo^2^+2Fc^2^)/3'
_refine_ls_weighting_scheme calc
_refine_ls_wR_factor_gt 0.1620
_refine_ls_wR_factor_ref 0.1744
_reflns_number_gt 19520
_reflns_number_total 28114
_reflns_threshold_expression >2sigma(I)
_cod_data_source_file c4dt00094c.txt
_cod_data_source_block sh3359
_cod_depositor_comments
;
The following automatic conversions were performed:

'_symmetry_cell_setting' value 'Triclinic' changed to 'triclinic'
according to
/usr/data/users/saulius/crontab/automatic-downloads/current/RSC/lib/dictionaries/cif_core.dic
dictionary named 'cif_core.dic' version 2.4.2 from 2011-04-26.

Automatic conversion script
Id: cif_fix_values 2281 2013-09-26 08:29:07Z andrius 
;
_cod_original_sg_symbol_H-M P-1
_cod_database_code 7029291

loop_
_symmetry_equiv_pos_as_xyz
'x, y, z'
'-x, -y, -z'

loop_
_atom_site_label
_atom_site_type_symbol
_atom_site_fract_x
_atom_site_fract_y
_atom_site_fract_z
_atom_site_U_iso_or_equiv
_atom_site_adp_type
_atom_site_occupancy
_atom_site_symmetry_multiplicity
_atom_site_calc_flag
_atom_site_refinement_flags
_atom_site_disorder_assembly
_atom_site_disorder_group
Ge1 Ge 0.31492(3) 0.089311(18) 0.704780(14) 0.02404(10) Uani 1 1 d U . .
Ge2 Ge 0.54586(3) 0.74808(2) 0.911464(17) 0.04255(13) Uani 1 1 d U . .
Fe1 Fe 0.47528(4) 0.06028(3) 0.74941(2) 0.03178(13) Uani 1 1 d U . .
Fe2 Fe 0.36567(4) 0.79861(3) 0.91541(2) 0.03609(14) Uani 1 1 d U . .
Si1 Si 0.27565(6) 0.15493(4) 0.63064(4) 0.02052(19) Uani 1 1 d U . .
Si2 Si 0.12160(6) 0.16113(4) 0.58294(4) 0.01988(19) Uani 1 1 d U . .
Si3 Si 0.63987(7) 0.66602(6) 0.85935(4) 0.0356(3) Uani 1 1 d U . .
Si4 Si 0.81176(7) 0.60410(5) 0.87542(4) 0.0246(2) Uani 1 1 d U . .
Cl1 Cl 0.06961(6) 0.08237(4) 0.62473(3) 0.02503(18) Uani 1 1 d U . .
Cl2 Cl 0.83982(6) 0.65795(4) 0.94356(3) 0.02911(19) Uani 1 1 d U . .
N1 N 0.1598(2) 0.02083(15) 0.75577(12) 0.0349(7) Uani 1 1 d U B .
N2 N 0.2534(2) -0.04792(14) 0.69751(12) 0.0282(6) Uani 1 1 d U . .
N3 N 0.6547(2) 0.83513(16) 0.97130(12) 0.0364(7) Uani 1 1 d U . .
N4 N 0.6078(2) 0.76302(15) 1.02613(12) 0.0368(7) Uani 1 1 d U . .
C1 C 0.3316(2) 0.23350(15) 0.63880(14) 0.0222(7) Uani 1 1 d U . .
C2 C 0.2807(2) 0.28808(17) 0.67277(15) 0.0293(8) Uani 1 1 d U . .
C3 C 0.3300(3) 0.33974(19) 0.68505(19) 0.0458(11) Uani 1 1 d U . .
H3 H 0.2950 0.3758 0.7083 0.055 Uiso 1 1 calc R . .
C4 C 0.4274(3) 0.3408(2) 0.6649(2) 0.0597(14) Uani 1 1 d U A .
C5 C 0.4756(3) 0.28851(19) 0.62985(19) 0.0445(11) Uani 1 1 d U . .
H5 H 0.5419 0.2892 0.6146 0.053 Uiso 1 1 calc R . .
C6 C 0.4308(2) 0.23552(16) 0.61629(14) 0.0266(7) Uani 1 1 d U . .
C7 C 0.1730(2) 0.29454(18) 0.69801(15) 0.0307(8) Uani 1 1 d U . .
H7 H 0.1436 0.2580 0.6821 0.037 Uiso 1 1 calc R . .
C8 C 0.1011(3) 0.36421(18) 0.68449(18) 0.0413(10) Uani 1 1 d U . .
H8A H 0.1238 0.4009 0.7028 0.062 Uiso 1 1 calc R . .
H8B H 0.0300 0.3644 0.6965 0.062 Uiso 1 1 calc R . .
H8C H 0.1032 0.3720 0.6455 0.062 Uiso 1 1 calc R . .
C9 C 0.1775(3) 0.2820(2) 0.75869(16) 0.0451(10) Uani 1 1 d U . .
H9A H 0.2212 0.2360 0.7660 0.068 Uiso 1 1 calc R . .
H9B H 0.1073 0.2851 0.7736 0.068 Uiso 1 1 calc R . .
H9C H 0.2068 0.3168 0.7755 0.068 Uiso 1 1 calc R . .
C10 C 0.4830(4) 0.3933(2) 0.6875(2) 0.0729(15) Uani 1 1 d DU . .
H10A H 0.4306 0.4292 0.7077 0.087 Uiso 0.838(7) 1 calc PR A 1
H10B H 0.4435 0.4194 0.7186 0.087 Uiso 0.162(7) 1 calc PR A 2
C11A C 0.5290(6) 0.4277(4) 0.6434(3) 0.089(2) Uani 0.838(7) 1 d PDU A 1
H11A H 0.4770 0.4444 0.6162 0.134 Uiso 0.838(7) 1 calc PR A 1
H11B H 0.5884 0.3948 0.6269 0.134 Uiso 0.838(7) 1 calc PR A 1
H11C H 0.5522 0.4666 0.6578 0.134 Uiso 0.838(7) 1 calc PR A 1
C12A C 0.5689(4) 0.3600(3) 0.7259(3) 0.0697(19) Uani 0.838(7) 1 d PDU A 1
H12A H 0.6194 0.3231 0.7073 0.105 Uiso 0.838(7) 1 calc PR A 1
H12B H 0.5385 0.3407 0.7572 0.105 Uiso 0.838(7) 1 calc PR A 1
H12C H 0.6037 0.3949 0.7380 0.105 Uiso 0.838(7) 1 calc PR A 1
C11B C 0.446(2) 0.4253(16) 0.6341(8) 0.082(4) Uani 0.162(7) 1 d PDU A 2
H11D H 0.3893 0.4664 0.6404 0.123 Uiso 0.162(7) 1 calc PR A 2
H11E H 0.4207 0.3920 0.6130 0.123 Uiso 0.162(7) 1 calc PR A 2
H11F H 0.5032 0.4385 0.6144 0.123 Uiso 0.162(7) 1 calc PR A 2
C12B C 0.5979(9) 0.3856(18) 0.6910(14) 0.084(4) Uani 0.162(7) 1 d PDU A 2
H12D H 0.6257 0.3499 0.7178 0.126 Uiso 0.162(7) 1 calc PR A 2
H12E H 0.6113 0.4295 0.7018 0.126 Uiso 0.162(7) 1 calc PR A 2
H12F H 0.6315 0.3722 0.6558 0.126 Uiso 0.162(7) 1 calc PR A 2
C13 C 0.4934(2) 0.18080(18) 0.57881(14) 0.0291(8) Uani 1 1 d U . .
H13 H 0.4495 0.1485 0.5700 0.035 Uiso 1 1 calc R . .
C14 C 0.5902(3) 0.1396(2) 0.60522(18) 0.0461(10) Uani 1 1 d U . .
H14A H 0.6384 0.1691 0.6099 0.069 Uiso 1 1 calc R . .
H14B H 0.6233 0.1004 0.5824 0.069 Uiso 1 1 calc R . .
H14C H 0.5713 0.1226 0.6404 0.069 Uiso 1 1 calc R . .
C15 C 0.5234(4) 0.2130(3) 0.52609(18) 0.0622(13) Uani 1 1 d U . .
H15A H 0.5601 0.2486 0.5342 0.093 Uiso 1 1 calc R . .
H15B H 0.4607 0.2338 0.5065 0.093 Uiso 1 1 calc R . .
H15C H 0.5687 0.1772 0.5039 0.093 Uiso 1 1 calc R . .
C16 C 0.2346(3) 0.01619(17) 0.71691(14) 0.0268(7) Uani 1 1 d U . .
C17 C 0.1313(3) -0.0414(2) 0.76077(17) 0.0403(9) Uani 1 1 d U . .
C18 C 0.1893(3) -0.08391(19) 0.72436(18) 0.0414(10) Uani 1 1 d U . .
C19 C 0.1103(4) 0.0865(2) 0.78389(18) 0.0689(15) Uani 1 1 d DU . .
H19A H 0.1293 0.1236 0.7612 0.083 Uiso 0.54(2) 1 calc PR B 1
H19B H 0.1537 0.1196 0.7742 0.083 Uiso 0.46(2) 1 calc PR B 2
C20A C 0.1439(8) 0.0973(7) 0.8386(3) 0.058(3) Uani 0.54(2) 1 d PDU B 1
H20A H 0.1006 0.1403 0.8533 0.087 Uiso 0.54(2) 1 calc PR B 1
H20B H 0.2166 0.1001 0.8369 0.087 Uiso 0.54(2) 1 calc PR B 1
H20C H 0.1368 0.0587 0.8620 0.087 Uiso 0.54(2) 1 calc PR B 1
C21A C -0.0085(5) 0.0984(7) 0.7798(5) 0.049(3) Uani 0.54(2) 1 d PDU B 1
H21A H -0.0419 0.1459 0.7900 0.074 Uiso 0.54(2) 1 calc PR B 1
H21B H -0.0334 0.0664 0.8041 0.074 Uiso 0.54(2) 1 calc PR B 1
H21C H -0.0254 0.0906 0.7427 0.074 Uiso 0.54(2) 1 calc PR B 1
C20B C 0.1328(11) 0.0651(9) 0.8436(3) 0.070(3) Uani 0.46(2) 1 d PDU B 2
H20D H 0.0947 0.1019 0.8673 0.105 Uiso 0.46(2) 1 calc PR B 2
H20E H 0.2073 0.0574 0.8494 0.105 Uiso 0.46(2) 1 calc PR B 2
H20F H 0.1106 0.0226 0.8516 0.105 Uiso 0.46(2) 1 calc PR B 2
C21B C 0.0003(9) 0.1237(10) 0.7744(8) 0.084(4) Uani 0.46(2) 1 d PDU B 2
H21D H -0.0066 0.1735 0.7769 0.126 Uiso 0.46(2) 1 calc PR B 2
H21E H -0.0455 0.1094 0.8015 0.126 Uiso 0.46(2) 1 calc PR B 2
H21F H -0.0190 0.1127 0.7384 0.126 Uiso 0.46(2) 1 calc PR B 2
C22 C 0.0506(4) -0.0556(2) 0.7998(2) 0.0616(14) Uani 1 1 d U . .
H22A H 0.0442 -0.1030 0.7952 0.092 Uiso 1 1 calc R . .
H22B H -0.0161 -0.0235 0.7931 0.092 Uiso 1 1 calc R . .
H22C H 0.0710 -0.0497 0.8366 0.092 Uiso 1 1 calc R . .
C23 C 0.1884(4) -0.1581(2) 0.7142(2) 0.0720(16) Uani 1 1 d U . .
H23A H 0.1459 -0.1740 0.7423 0.108 Uiso 1 1 calc R . .
H23B H 0.2595 -0.1867 0.7148 0.108 Uiso 1 1 calc R . .
H23C H 0.1593 -0.1617 0.6790 0.108 Uiso 1 1 calc R . .
C24 C 0.3327(3) -0.07323(18) 0.65442(15) 0.0307(8) Uani 1 1 d U . .
H24 H 0.3594 -0.0328 0.6419 0.037 Uiso 1 1 calc R . .
C25 C 0.4240(3) -0.12571(19) 0.67594(17) 0.0402(9) Uani 1 1 d U . .
H25A H 0.4474 -0.1079 0.7086 0.060 Uiso 1 1 calc R . .
H25B H 0.4806 -0.1346 0.6488 0.060 Uiso 1 1 calc R . .
H25C H 0.4033 -0.1687 0.6844 0.060 Uiso 1 1 calc R . .
C26 C 0.2843(3) -0.0977(2) 0.60620(17) 0.0472(10) Uani 1 1 d U . .
H26A H 0.2615 -0.1395 0.6160 0.071 Uiso 1 1 calc R . .
H26B H 0.3356 -0.1077 0.5764 0.071 Uiso 1 1 calc R . .
H26C H 0.2245 -0.0616 0.5951 0.071 Uiso 1 1 calc R . .
C27 C 0.1220(2) 0.12954(16) 0.51009(13) 0.0224(7) Uani 1 1 d U . .
C28 C 0.2117(3) 0.10587(17) 0.47738(14) 0.0281(7) Uani 1 1 d U . .
C29 C 0.2033(3) 0.08282(18) 0.42560(14) 0.0336(8) Uani 1 1 d U . .
H29 H 0.2648 0.0667 0.4043 0.040 Uiso 1 1 calc R . .
C30 C 0.1073(3) 0.08251(19) 0.40352(15) 0.0343(8) Uani 1 1 d U . .
C31 C 0.0210(3) 0.10628(18) 0.43532(14) 0.0331(8) Uani 1 1 d U . .
H31 H -0.0450 0.1074 0.4212 0.040 Uiso 1 1 calc R . .
C32 C 0.0255(2) 0.12899(16) 0.48768(14) 0.0262(7) Uani 1 1 d U . .
C33 C 0.3198(3) 0.1008(2) 0.49771(15) 0.0374(9) Uani 1 1 d U . .
H33 H 0.3136 0.1361 0.5265 0.045 Uiso 1 1 calc R . .
C34 C 0.3594(4) 0.0301(2) 0.5238(2) 0.0691(15) Uani 1 1 d U . .
H34A H 0.3088 0.0224 0.5514 0.104 Uiso 1 1 calc R . .
H34B H 0.4258 0.0283 0.5405 0.104 Uiso 1 1 calc R . .
H34C H 0.3689 -0.0057 0.4964 0.104 Uiso 1 1 calc R . .
C35 C 0.3969(4) 0.1156(4) 0.4548(2) 0.0852(19) Uani 1 1 d U . .
H35A H 0.4088 0.0798 0.4271 0.128 Uiso 1 1 calc R . .
H35B H 0.4627 0.1156 0.4715 0.128 Uiso 1 1 calc R . .
H35C H 0.3687 0.1607 0.4382 0.128 Uiso 1 1 calc R . .
C36 C 0.0999(3) 0.0584(2) 0.34664(15) 0.0429(10) Uani 1 1 d U . .
H36 H 0.0263 0.0563 0.3417 0.051 Uiso 1 1 calc R . .
C37 C 0.1662(3) -0.0116(2) 0.33578(15) 0.0408(9) Uani 1 1 d U . .
H37A H 0.1590 -0.0239 0.2983 0.061 Uiso 1 1 calc R . .
H37B H 0.1445 -0.0451 0.3599 0.061 Uiso 1 1 calc R . .
H37C H 0.2388 -0.0119 0.3419 0.061 Uiso 1 1 calc R . .
C38 C 0.1227(5) 0.1082(3) 0.3084(2) 0.0800(17) Uani 1 1 d U . .
H38A H 0.1912 0.1160 0.3151 0.120 Uiso 1 1 calc R . .
H38B H 0.0701 0.1518 0.3122 0.120 Uiso 1 1 calc R . .
H38C H 0.1222 0.0908 0.2718 0.120 Uiso 1 1 calc R . .
C39 C -0.0787(2) 0.14990(17) 0.51797(15) 0.0292(8) Uani 1 1 d U . .
H39 H -0.0646 0.1627 0.5552 0.035 Uiso 1 1 calc R . .
C40 C -0.1305(3) 0.0887(2) 0.52308(16) 0.0380(9) Uani 1 1 d U . .
H40A H -0.1481 0.0761 0.4873 0.057 Uiso 1 1 calc R . .
H40B H -0.1938 0.1020 0.5457 0.057 Uiso 1 1 calc R . .
H40C H -0.0826 0.0493 0.5395 0.057 Uiso 1 1 calc R . .
C41 C -0.1501(3) 0.2136(2) 0.49268(17) 0.0409(9) Uani 1 1 d U . .
H41A H -0.1150 0.2515 0.4911 0.061 Uiso 1 1 calc R . .
H41B H -0.2142 0.2274 0.5146 0.061 Uiso 1 1 calc R . .
H41C H -0.1667 0.2027 0.4562 0.061 Uiso 1 1 calc R . .
C42 C 0.0301(2) 0.25082(16) 0.58616(14) 0.0251(7) Uani 1 1 d U . .
C43 C -0.0613(2) 0.27292(17) 0.61892(15) 0.0295(8) Uani 1 1 d U . .
C44 C -0.1267(3) 0.33687(18) 0.60959(16) 0.0345(9) Uani 1 1 d U . .
H44 H -0.1886 0.3503 0.6310 0.041 Uiso 1 1 calc R . .
C45 C -0.1063(3) 0.38184(19) 0.57085(17) 0.0395(9) Uani 1 1 d U C .
C46 C -0.0133(3) 0.36226(19) 0.54093(17) 0.0378(9) Uani 1 1 d U . .
H46 H 0.0038 0.3931 0.5147 0.045 Uiso 1 1 calc R . .
C47 C 0.0549(3) 0.29847(17) 0.54874(15) 0.0289(8) Uani 1 1 d U . .
C48 C -0.0925(3) 0.23130(18) 0.66505(16) 0.0329(8) Uani 1 1 d U . .
H48 H -0.0344 0.1897 0.6704 0.039 Uiso 1 1 calc R . .
C49 C -0.1904(3) 0.2063(2) 0.65258(18) 0.0463(11) Uani 1 1 d U . .
H49A H -0.2491 0.2462 0.6483 0.069 Uiso 1 1 calc R . .
H49B H -0.2060 0.1772 0.6823 0.069 Uiso 1 1 calc R . .
H49C H -0.1783 0.1796 0.6192 0.069 Uiso 1 1 calc R . .
C50 C -0.1120(3) 0.2714(2) 0.71836(17) 0.0420(10) Uani 1 1 d U . .
H50A H -0.0486 0.2845 0.7282 0.063 Uiso 1 1 calc R . .
H50B H -0.1319 0.2422 0.7468 0.063 Uiso 1 1 calc R . .
H50C H -0.1679 0.3130 0.7140 0.063 Uiso 1 1 calc R . .
C51 C -0.1813(3) 0.4522(2) 0.56237(19) 0.0517(11) Uani 1 1 d DU . .
H51A H -0.2397 0.4565 0.5895 0.062 Uiso 0.907(10) 1 calc PR C 1
H51B H -0.2073 0.4534 0.6006 0.062 Uiso 0.093(10) 1 calc PR C 2
C52 C -0.1292(4) 0.5108(2) 0.57166(19) 0.0535(12) Uani 1 1 d DU C .
H52A H -0.0718 0.5080 0.5453 0.080 Uiso 1 1 calc R . .
H52B H -0.1023 0.5071 0.6081 0.080 Uiso 1 1 calc R . .
H52C H -0.1798 0.5550 0.5675 0.080 Uiso 1 1 calc R . .
C53A C -0.2268(5) 0.4576(3) 0.5070(3) 0.082(3) Uani 0.907(10) 1 d PDU C 1
H53A H -0.2635 0.4210 0.5027 0.123 Uiso 0.907(10) 1 calc PR C 1
H53B H -0.1710 0.4527 0.4795 0.123 Uiso 0.907(10) 1 calc PR C 1
H53C H -0.2755 0.5026 0.5029 0.123 Uiso 0.907(10) 1 calc PR C 1
C53B C -0.269(3) 0.422(3) 0.544(3) 0.077(5) Uani 0.093(10) 1 d PDU C 2
H53D H -0.2626 0.3764 0.5596 0.116 Uiso 0.093(10) 1 calc PR C 2
H53E H -0.2658 0.4192 0.5045 0.116 Uiso 0.093(10) 1 calc PR C 2
H53F H -0.3357 0.4525 0.5554 0.116 Uiso 0.093(10) 1 calc PR C 2
C54 C 0.1573(3) 0.28464(18) 0.51556(16) 0.0339(8) Uani 1 1 d U . .
H54 H 0.1993 0.2381 0.5262 0.041 Uiso 1 1 calc R . .
C55 C 0.2198(3) 0.33779(19) 0.52905(18) 0.0411(10) Uani 1 1 d U . .
H55A H 0.1794 0.3842 0.5203 0.062 Uiso 1 1 calc R . .
H55B H 0.2852 0.3279 0.5080 0.062 Uiso 1 1 calc R . .
H55C H 0.2344 0.3350 0.5675 0.062 Uiso 1 1 calc R . .
C56 C 0.1398(3) 0.2834(2) 0.45518(17) 0.0476(10) Uani 1 1 d U . .
H56A H 0.0977 0.2507 0.4480 0.071 Uiso 1 1 calc R . .
H56B H 0.2069 0.2693 0.4358 0.071 Uiso 1 1 calc R . .
H56C H 0.1037 0.3296 0.4430 0.071 Uiso 1 1 calc R . .
C57 C 0.4681(3) 0.1506(2) 0.75526(15) 0.0379(9) Uani 1 1 d U . .
C58 C 0.5231(3) 0.0168(2) 0.68936(19) 0.0450(10) Uani 1 1 d U . .
C59 C 0.4156(3) 0.0165(2) 0.79885(17) 0.0436(10) Uani 1 1 d U . .
C60 C 0.5991(3) 0.0370(2) 0.77750(18) 0.0498(11) Uani 1 1 d U . .
C61 C 0.5853(3) 0.6686(2) 0.78950(15) 0.0404(9) Uani 1 1 d U . .
C62 C 0.6236(3) 0.7069(2) 0.74735(16) 0.0455(10) Uani 1 1 d U . .
C63 C 0.5841(3) 0.7093(3) 0.69596(17) 0.0525(12) Uani 1 1 d U . .
H63 H 0.6095 0.7354 0.6688 0.063 Uiso 1 1 calc R . .
C64 C 0.5103(3) 0.6756(3) 0.68301(18) 0.0667(15) Uani 1 1 d U . .
C65 C 0.4722(3) 0.6390(3) 0.72356(18) 0.0607(13) Uani 1 1 d U . .
H65 H 0.4201 0.6158 0.7153 0.073 Uiso 1 1 calc R . .
C66 C 0.5082(3) 0.6351(3) 0.77668(17) 0.0510(11) Uani 1 1 d U . .
C67 C 0.7051(3) 0.7464(2) 0.75623(16) 0.0431(10) Uani 1 1 d U . .
H67 H 0.7415 0.7279 0.7898 0.052 Uiso 1 1 calc R . .
C68 C 0.6556(3) 0.8233(2) 0.76508(18) 0.0524(11) Uani 1 1 d U . .
H68A H 0.6228 0.8436 0.7320 0.079 Uiso 1 1 calc R . .
H68B H 0.7092 0.8468 0.7745 0.079 Uiso 1 1 calc R . .
H68C H 0.6032 0.8285 0.7944 0.079 Uiso 1 1 calc R . .
C69 C 0.7862(3) 0.7361(3) 0.71024(17) 0.0533(12) Uani 1 1 d U . .
H69A H 0.8109 0.6868 0.7026 0.080 Uiso 1 1 calc R . .
H69B H 0.8446 0.7547 0.7205 0.080 Uiso 1 1 calc R . .
H69C H 0.7552 0.7603 0.6780 0.080 Uiso 1 1 calc R . .
C70 C 0.4780(4) 0.6789(4) 0.6244(2) 0.090(2) Uani 1 1 d U . .
H70 H 0.4874 0.7248 0.6116 0.108 Uiso 1 1 calc R . .
C71 C 0.5586(3) 0.6279(2) 0.59127(16) 0.0520(11) Uani 1 1 d U . .
H71A H 0.5656 0.5814 0.6061 0.078 Uiso 1 1 calc R . .
H71B H 0.6255 0.6404 0.5924 0.078 Uiso 1 1 calc R . .
H71C H 0.5368 0.6291 0.5539 0.078 Uiso 1 1 calc R . .
C72 C 0.3736(4) 0.6824(4) 0.6151(2) 0.092(2) Uani 1 1 d U . .
H72A H 0.3567 0.6393 0.6269 0.137 Uiso 1 1 calc R . .
H72B H 0.3611 0.6895 0.5765 0.137 Uiso 1 1 calc R . .
H72C H 0.3299 0.7210 0.6353 0.137 Uiso 1 1 calc R . .
C73 C 0.4607(3) 0.5937(3) 0.81755(18) 0.0546(12) Uani 1 1 d U . .
H73 H 0.4939 0.5960 0.8528 0.066 Uiso 1 1 calc R . .
C74 C 0.4819(4) 0.5182(3) 0.8016(2) 0.0754(16) Uani 1 1 d U . .
H74A H 0.4583 0.5149 0.7650 0.113 Uiso 1 1 calc R . .
H74B H 0.4447 0.4937 0.8267 0.113 Uiso 1 1 calc R . .
H74C H 0.5565 0.4973 0.8028 0.113 Uiso 1 1 calc R . .
C75 C 0.3435(3) 0.6230(3) 0.8258(2) 0.0639(14) Uani 1 1 d U . .
H75A H 0.3300 0.6717 0.8356 0.096 Uiso 1 1 calc R . .
H75B H 0.3171 0.5973 0.8546 0.096 Uiso 1 1 calc R . .
H75C H 0.3086 0.6186 0.7924 0.096 Uiso 1 1 calc R . .
C76 C 0.6149(3) 0.77939(18) 0.97369(14) 0.0319(8) Uani 1 1 d U . .
C77 C 0.6719(3) 0.8557(2) 1.02215(16) 0.0383(9) Uani 1 1 d U . .
C78 C 0.6417(3) 0.8111(2) 1.05695(16) 0.0435(10) Uani 1 1 d U . .
C79 C 0.6732(4) 0.8700(3) 0.91961(18) 0.0618(13) Uani 1 1 d U . .
H79 H 0.6580 0.8408 0.8900 0.074 Uiso 1 1 calc R . .
C80 C 0.7861(4) 0.8713(3) 0.9125(2) 0.0843(18) Uani 1 1 d U . .
H80A H 0.8029 0.9029 0.9387 0.126 Uiso 1 1 calc R . .
H80B H 0.7991 0.8870 0.8760 0.126 Uiso 1 1 calc R . .
H80C H 0.8297 0.8249 0.9183 0.126 Uiso 1 1 calc R . .
C81 C 0.5993(5) 0.9400(3) 0.9140(3) 0.099(2) Uani 1 1 d U . .
H81A H 0.5277 0.9348 0.9154 0.148 Uiso 1 1 calc R . .
H81B H 0.6132 0.9608 0.8794 0.148 Uiso 1 1 calc R . .
H81C H 0.6090 0.9697 0.9434 0.148 Uiso 1 1 calc R . .
C82 C 0.7104(4) 0.9176(2) 1.03552(19) 0.0572(12) Uani 1 1 d U . .
H82A H 0.6943 0.9292 1.0735 0.086 Uiso 1 1 calc R . .
H82B H 0.6767 0.9565 1.0129 0.086 Uiso 1 1 calc R . .
H82C H 0.7856 0.9076 1.0290 0.086 Uiso 1 1 calc R . .
C83 C 0.6438(5) 0.8107(3) 1.11724(18) 0.0763(17) Uani 1 1 d U . .
H83A H 0.7048 0.7762 1.1291 0.114 Uiso 1 1 calc R . .
H83B H 0.5808 0.7992 1.1322 0.114 Uiso 1 1 calc R . .
H83C H 0.6472 0.8563 1.1298 0.114 Uiso 1 1 calc R . .
C84 C 0.5644(3) 0.7059(2) 1.04560(17) 0.0453(10) Uani 1 1 d U . .
H84 H 0.5504 0.6812 1.0130 0.054 Uiso 1 1 calc R . .
C85 C 0.6412(4) 0.6538(2) 1.0783(2) 0.0637(13) Uani 1 1 d U . .
H85A H 0.7079 0.6410 1.0584 0.096 Uiso 1 1 calc R . .
H85B H 0.6146 0.6126 1.0847 0.096 Uiso 1 1 calc R . .
H85C H 0.6508 0.6741 1.1128 0.096 Uiso 1 1 calc R . .
C86 C 0.4595(4) 0.7327(2) 1.0751(2) 0.0605(13) Uani 1 1 d U . .
H86A H 0.4698 0.7560 1.1082 0.091 Uiso 1 1 calc R . .
H86B H 0.4286 0.6940 1.0841 0.091 Uiso 1 1 calc R . .
H86C H 0.4131 0.7654 1.0518 0.091 Uiso 1 1 calc R . .
C87 C 0.8515(3) 0.51105(18) 0.90069(15) 0.0322(8) Uani 1 1 d U . .
C88 C 0.9592(3) 0.47983(19) 0.90352(16) 0.0353(9) Uani 1 1 d U . .
C89 C 0.9920(3) 0.4098(2) 0.91551(18) 0.0473(11) Uani 1 1 d U . .
H89 H 1.0643 0.3894 0.9165 0.057 Uiso 1 1 calc R . .
C90 C 0.9229(4) 0.3690(2) 0.92604(19) 0.0523(11) Uani 1 1 d U . .
C91 C 0.8186(3) 0.4005(2) 0.92672(18) 0.0476(11) Uani 1 1 d U . .
H91 H 0.7705 0.3734 0.9354 0.057 Uiso 1 1 calc R . .
C92 C 0.7808(3) 0.46944(19) 0.91544(16) 0.0380(9) Uani 1 1 d U . .
C93 C 1.0449(3) 0.5182(2) 0.89601(16) 0.0364(9) Uani 1 1 d U . .
H93 H 1.0112 0.5673 0.8873 0.044 Uiso 1 1 calc R . .
C94 C 1.1198(3) 0.4893(2) 0.84822(18) 0.0499(11) Uani 1 1 d U . .
H94A H 1.1541 0.4410 0.8555 0.075 Uiso 1 1 calc R . .
H94B H 1.1721 0.5163 0.8437 0.075 Uiso 1 1 calc R . .
H94C H 1.0805 0.4922 0.8152 0.075 Uiso 1 1 calc R . .
C95 C 1.1040(3) 0.5177(2) 0.94751(18) 0.0482(11) Uani 1 1 d U . .
H95A H 1.0558 0.5393 0.9765 0.072 Uiso 1 1 calc R . .
H95B H 1.1575 0.5435 0.9416 0.072 Uiso 1 1 calc R . .
H95C H 1.1366 0.4701 0.9576 0.072 Uiso 1 1 calc R . .
C96 C 0.9567(5) 0.2918(2) 0.9353(2) 0.0765(17) Uani 1 1 d U . .
H96 H 0.9161 0.2690 0.9115 0.092 Uiso 1 1 calc R . .
C97 C 0.9373(6) 0.2731(3) 0.9901(3) 0.109(2) Uani 1 1 d U . .
H97A H 0.9591 0.2229 0.9943 0.164 Uiso 1 1 calc R . .
H97B H 0.8631 0.2887 0.9991 0.164 Uiso 1 1 calc R . .
H97C H 0.9765 0.2950 1.0143 0.164 Uiso 1 1 calc R . .
C98 C 1.0675(6) 0.2611(3) 0.9247(4) 0.158(4) Uani 1 1 d U . .
H98A H 1.1087 0.2808 0.9492 0.238 Uiso 1 1 calc R . .
H98B H 1.0860 0.2708 0.8875 0.238 Uiso 1 1 calc R . .
H98C H 1.0816 0.2111 0.9305 0.238 Uiso 1 1 calc R . .
C99 C 0.6650(3) 0.50079(19) 0.92078(17) 0.0381(9) Uani 1 1 d U . .
H99 H 0.6458 0.5344 0.8905 0.046 Uiso 1 1 calc R . .
C100 C 0.6403(3) 0.5407(2) 0.97304(17) 0.0428(10) Uani 1 1 d U . .
H10C H 0.6582 0.5089 1.0036 0.064 Uiso 1 1 calc R . .
H10D H 0.5661 0.5631 0.9753 0.064 Uiso 1 1 calc R . .
H10E H 0.6806 0.5757 0.9740 0.064 Uiso 1 1 calc R . .
C101 C 0.5973(3) 0.4490(2) 0.9182(2) 0.0569(13) Uani 1 1 d U . .
H10F H 0.6157 0.4214 0.8856 0.085 Uiso 1 1 calc R . .
H10G H 0.5242 0.4739 0.9176 0.085 Uiso 1 1 calc R . .
H10H H 0.6086 0.4187 0.9499 0.085 Uiso 1 1 calc R . .
C102 C 0.8949(2) 0.60871(17) 0.81214(14) 0.0271(7) Uani 1 1 d U . .
C103 C 0.9664(2) 0.65125(18) 0.80357(14) 0.0291(8) Uani 1 1 d U . .
C104 C 1.0314(3) 0.6407(2) 0.75749(15) 0.0353(9) Uani 1 1 d U . .
H104 H 1.0803 0.6682 0.7524 0.042 Uiso 1 1 calc R . .
C105 C 1.0279(3) 0.5922(2) 0.71893(16) 0.0404(9) Uani 1 1 d U . .
C106 C 0.9544(3) 0.5547(2) 0.72599(16) 0.0410(10) Uani 1 1 d U . .
H106 H 0.9490 0.5225 0.6992 0.049 Uiso 1 1 calc R . .
C107 C 0.8871(3) 0.56204(19) 0.77121(15) 0.0324(8) Uani 1 1 d U . .
C108 C 0.9766(3) 0.70763(18) 0.84135(15) 0.0314(8) Uani 1 1 d U . .
H108 H 0.9228 0.7110 0.8709 0.038 Uiso 1 1 calc R . .
C109 C 0.9591(3) 0.7780(2) 0.81271(19) 0.0517(11) Uani 1 1 d U . .
H10I H 1.0093 0.7752 0.7826 0.078 Uiso 1 1 calc R . .
H10J H 0.9681 0.8129 0.8382 0.078 Uiso 1 1 calc R . .
H10K H 0.8886 0.7907 0.7991 0.078 Uiso 1 1 calc R . .
C110 C 1.0820(4) 0.6941(2) 0.8664(2) 0.0692(15) Uani 1 1 d U . .
H11G H 1.0989 0.6477 0.8822 0.104 Uiso 1 1 calc R . .
H11H H 1.0807 0.7281 0.8946 0.104 Uiso 1 1 calc R . .
H11I H 1.1346 0.6979 0.8387 0.104 Uiso 1 1 calc R . .
C111 C 1.0996(3) 0.5842(3) 0.66861(18) 0.0582(13) Uani 1 1 d U . .
H111 H 1.0754 0.5528 0.6438 0.070 Uiso 1 1 calc R . .
C112 C 1.0938(4) 0.6502(3) 0.6388(2) 0.0816(18) Uani 1 1 d U . .
H11J H 1.1219 0.6813 0.6608 0.122 Uiso 1 1 calc R . .
H11K H 1.0213 0.6717 0.6311 0.122 Uiso 1 1 calc R . .
H11L H 1.1343 0.6409 0.6049 0.122 Uiso 1 1 calc R . .
C113 C 1.2090(3) 0.5486(3) 0.6831(2) 0.0640(14) Uani 1 1 d U . .
H11M H 1.2379 0.5795 0.7049 0.096 Uiso 1 1 calc R . .
H11N H 1.2517 0.5368 0.6501 0.096 Uiso 1 1 calc R . .
H11O H 1.2084 0.5065 0.7037 0.096 Uiso 1 1 calc R . .
C114 C 0.8074(3) 0.5185(2) 0.77264(17) 0.0413(10) Uani 1 1 d U . .
H114 H 0.7586 0.5342 0.8039 0.050 Uiso 1 1 calc R . .
C115 C 0.8571(3) 0.4425(2) 0.7810(2) 0.0543(12) Uani 1 1 d U . .
H11P H 0.9001 0.4245 0.7492 0.082 Uiso 1 1 calc R . .
H11Q H 0.8029 0.4172 0.7866 0.082 Uiso 1 1 calc R . .
H11R H 0.9004 0.4367 0.8127 0.082 Uiso 1 1 calc R . .
C116 C 0.7427(3) 0.5294(3) 0.72109(18) 0.0564(12) Uani 1 1 d U . .
H11S H 0.7874 0.5107 0.6901 0.085 Uiso 1 1 calc R . .
H11T H 0.7134 0.5788 0.7154 0.085 Uiso 1 1 calc R . .
H11U H 0.6864 0.5056 0.7252 0.085 Uiso 1 1 calc R . .
C117 C 0.3554(3) 0.7171(2) 0.94168(17) 0.0446(10) Uani 1 1 d U . .
C118 C 0.3773(3) 0.8119(2) 0.8445(2) 0.0531(11) Uani 1 1 d U . .
C119 C 0.3883(3) 0.8607(2) 0.96083(19) 0.0476(11) Uani 1 1 d U . .
C120 C 0.2304(3) 0.8339(2) 0.91652(18) 0.0442(10) Uani 1 1 d U . .
O1 O 0.4675(2) 0.20803(15) 0.76031(12) 0.0513(8) Uani 1 1 d U . .
O2 O 0.5588(2) -0.01342(18) 0.65105(15) 0.0746(11) Uani 1 1 d U . .
O3 O 0.3795(2) -0.01366(18) 0.83146(14) 0.0674(10) Uani 1 1 d U . .
O4 O 0.6809(3) 0.0210(2) 0.79462(14) 0.0770(11) Uani 1 1 d U . .
O5 O 0.3465(3) 0.66505(17) 0.95932(14) 0.0611(9) Uani 1 1 d U . .
O6 O 0.3811(3) 0.8211(2) 0.79872(15) 0.0831(12) Uani 1 1 d U . .
O7 O 0.4004(3) 0.90028(16) 0.99196(15) 0.0674(10) Uani 1 1 d U . .
O8 O 0.1425(2) 0.85645(17) 0.91728(14) 0.0625(9) Uani 1 1 d U . .
C1A1 C 0.0068(18) 0.9644(13) 1.0166(11) 0.149(12) Uiso 0.30 1 d PDU D 1
H1A1 H -0.0137 1.0134 1.0070 0.223 Uiso 0.30 1 calc PR D 1
H1A2 H -0.0504 0.9513 1.0368 0.223 Uiso 0.30 1 calc PR D 1
H1A3 H 0.0230 0.9369 0.9838 0.223 Uiso 0.30 1 calc PR D 1
C1A2 C 0.0996(11) 0.9515(6) 1.0504(6) 0.073(4) Uiso 0.40 1 d PDU D 1
H1A4 H 0.1567 0.9631 1.0285 0.088 Uiso 0.40 1 calc PR D 1
H1A5 H 0.0840 0.9844 1.0807 0.088 Uiso 0.40 1 calc PR D 1
C1B1 C 0.0561(12) 0.9934(7) 1.0229(7) 0.091(5) Uiso 0.40 1 d PDU D 2
H1B1 H 0.0773 1.0323 1.0054 0.136 Uiso 0.40 1 calc PR D 2
H1B2 H 0.0238 1.0076 1.0583 0.136 Uiso 0.40 1 calc PR D 2
H1B3 H 0.0061 0.9785 1.0006 0.136 Uiso 0.40 1 calc PR D 2
C1B2 C 0.1486(18) 0.9352(16) 1.0297(9) 0.42(5) Uiso 0.30 1 d PDU D 2
H1B4 H 0.2084 0.9545 1.0378 0.504 Uiso 0.30 1 calc PR D 2
H1B5 H 0.1647 0.9106 0.9951 0.504 Uiso 0.30 1 calc PR D 2
C123 C 0.1384(18) 0.8836(8) 1.0730(10) 0.154(11) Uiso 0.30 1 d PDU . .
H12G H 0.1675 0.8515 1.0434 0.185 Uiso 0.02 1 calc PR D 1
H12H H 0.0795 0.8679 1.0899 0.185 Uiso 0.02 1 calc PR D 1
H12I H 0.0689 0.8974 1.0908 0.185 Uiso 0.02 1 calc PR D 2
H12J H 0.1454 0.8378 1.0567 0.185 Uiso 0.02 1 calc PR D 2
C124 C 0.2196(13) 0.8790(8) 1.1139(7) 0.159(7) Uiso 0.50 1 d PDU D .
H1AA H 0.1969 0.9180 1.1391 0.191 Uiso 0.02 1 calc PR . .
H1BA H 0.2843 0.8842 1.0953 0.191 Uiso 0.02 1 calc PR . .
C125 C 0.2428(18) 0.8131(10) 1.1460(9) 0.118(8) Uiso 0.30 1 d PDU . .
H1F5 H 0.2939 0.8153 1.1730 0.142 Uiso 0.02 1 calc PR D .
H1G5 H 0.2708 0.7743 1.1218 0.142 Uiso 0.02 1 calc PR . .
H1H5 H 0.1789 0.8068 1.1639 0.142 Uiso 0.02 1 calc PR . .

loop_
_atom_site_aniso_label
_atom_site_aniso_U_11
_atom_site_aniso_U_22
_atom_site_aniso_U_33
_atom_site_aniso_U_23
_atom_site_aniso_U_13
_atom_site_aniso_U_12
Ge1 0.02939(19) 0.02421(19) 0.02128(19) -0.00295(15) -0.00179(14) -0.01155(15)
Ge2 0.0315(2) 0.0558(3) 0.0354(2) -0.0263(2) -0.00414(18) 0.00117(19)
Fe1 0.0327(3) 0.0349(3) 0.0289(3) -0.0018(2) -0.0040(2) -0.0099(2)
Fe2 0.0320(3) 0.0369(3) 0.0358(3) -0.0082(3) 0.0052(2) -0.0016(2)
Si1 0.0195(4) 0.0215(4) 0.0220(5) -0.0039(4) -0.0002(4) -0.0076(3)
Si2 0.0167(4) 0.0195(4) 0.0227(5) -0.0048(4) -0.0003(3) -0.0027(3)
Si3 0.0249(5) 0.0518(7) 0.0264(5) -0.0181(5) -0.0011(4) -0.0006(4)
Si4 0.0212(4) 0.0280(5) 0.0260(5) -0.0073(4) 0.0039(4) -0.0091(4)
Cl1 0.0260(4) 0.0244(4) 0.0268(4) -0.0054(3) -0.0009(3) -0.0100(3)
Cl2 0.0318(4) 0.0340(5) 0.0248(4) -0.0052(4) -0.0004(3) -0.0141(4)
N1 0.0482(18) 0.0363(17) 0.0269(17) -0.0074(14) 0.0067(14) -0.0237(14)
N2 0.0323(15) 0.0230(14) 0.0325(17) -0.0060(13) 0.0000(13) -0.0127(12)
N3 0.0480(19) 0.0440(19) 0.0222(16) -0.0001(14) -0.0007(14) -0.0210(15)
N4 0.053(2) 0.0329(17) 0.0271(17) -0.0058(14) -0.0008(14) -0.0155(15)
C1 0.0195(15) 0.0169(15) 0.0306(19) -0.0017(14) -0.0005(13) -0.0051(12)
C2 0.0202(16) 0.0258(18) 0.043(2) -0.0102(16) 0.0016(15) -0.0064(13)
C3 0.0241(18) 0.031(2) 0.082(3) -0.024(2) 0.0076(19) -0.0067(15)
C4 0.030(2) 0.032(2) 0.120(4) -0.033(2) 0.012(2) -0.0120(17)
C5 0.0233(18) 0.0287(19) 0.083(3) -0.011(2) 0.0115(19) -0.0104(15)
C6 0.0215(16) 0.0222(17) 0.036(2) -0.0021(15) 0.0009(14) -0.0054(13)
C7 0.0229(17) 0.0304(19) 0.041(2) -0.0173(17) 0.0040(15) -0.0101(14)
C8 0.0226(17) 0.034(2) 0.067(3) -0.0219(19) 0.0055(18) -0.0071(15)
C9 0.040(2) 0.059(3) 0.039(2) -0.026(2) 0.0037(18) -0.0177(19)
C10 0.044(2) 0.054(3) 0.126(5) -0.038(3) 0.013(3) -0.020(2)
C11A 0.097(4) 0.077(4) 0.116(5) -0.027(3) 0.026(4) -0.065(3)
C12A 0.042(3) 0.059(3) 0.113(5) -0.039(3) -0.008(3) -0.020(2)
C11B 0.082(7) 0.073(7) 0.103(7) -0.031(6) 0.015(6) -0.043(6)
C12B 0.073(5) 0.077(6) 0.114(7) -0.025(6) 0.010(5) -0.041(5)
C13 0.0198(16) 0.0355(19) 0.033(2) -0.0056(16) 0.0065(14) -0.0094(14)
C14 0.0294(19) 0.043(2) 0.060(3) -0.021(2) 0.0006(19) 0.0028(17)
C15 0.082(3) 0.069(3) 0.042(3) 0.000(2) 0.023(2) -0.033(3)
C16 0.0323(18) 0.0285(18) 0.0224(18) -0.0022(15) -0.0019(14) -0.0128(14)
C17 0.047(2) 0.037(2) 0.043(2) 0.0002(19) 0.0048(18) -0.0217(18)
C18 0.042(2) 0.029(2) 0.057(3) -0.0023(19) 0.0028(19) -0.0181(17)
C19 0.105(4) 0.067(3) 0.055(3) -0.036(2) 0.053(3) -0.064(3)
C20A 0.050(4) 0.061(6) 0.072(5) -0.052(4) 0.009(3) -0.029(4)
C21A 0.075(4) 0.035(5) 0.033(4) 0.004(4) 0.005(3) -0.005(4)
C20B 0.048(5) 0.088(7) 0.076(5) -0.071(5) -0.011(4) -0.017(5)
C21B 0.132(6) 0.046(7) 0.051(6) 0.000(6) 0.013(5) 0.019(5)
C22 0.068(3) 0.053(3) 0.071(3) 0.002(3) 0.021(3) -0.033(2)
C23 0.075(3) 0.039(2) 0.110(5) -0.017(3) 0.027(3) -0.032(2)
C24 0.0331(19) 0.0277(18) 0.034(2) -0.0082(16) -0.0024(15) -0.0107(15)
C25 0.035(2) 0.032(2) 0.051(3) 0.0043(19) -0.0004(18) -0.0044(16)
C26 0.046(2) 0.047(2) 0.049(3) -0.022(2) -0.010(2) -0.0118(19)
C27 0.0236(15) 0.0193(16) 0.0226(17) -0.0023(14) -0.0043(13) -0.0010(13)
C28 0.0285(17) 0.0259(18) 0.0246(18) -0.0024(15) -0.0023(14) 0.0040(14)
C29 0.0350(19) 0.035(2) 0.0235(19) -0.0067(16) -0.0019(15) 0.0067(16)
C30 0.039(2) 0.032(2) 0.0261(19) -0.0056(16) -0.0095(15) 0.0044(16)
C31 0.0295(18) 0.037(2) 0.0289(19) -0.0069(17) -0.0105(15) 0.0022(15)
C32 0.0282(17) 0.0210(17) 0.0271(18) -0.0030(15) -0.0062(14) -0.0002(13)
C33 0.0252(17) 0.054(2) 0.028(2) -0.0210(18) -0.0001(15) 0.0018(16)
C34 0.059(3) 0.052(3) 0.079(4) -0.032(2) -0.044(3) 0.028(2)
C35 0.048(3) 0.175(6) 0.043(3) -0.046(3) 0.020(2) -0.047(3)
C36 0.049(2) 0.046(2) 0.029(2) -0.0047(19) -0.0122(18) -0.0005(19)
C37 0.038(2) 0.060(3) 0.024(2) -0.0156(19) -0.0019(16) -0.0086(18)
C38 0.140(5) 0.071(3) 0.037(3) -0.006(3) -0.007(3) -0.038(4)
C39 0.0230(16) 0.0327(19) 0.030(2) -0.0092(16) -0.0078(14) -0.0017(14)
C40 0.033(2) 0.043(2) 0.040(2) -0.0134(18) -0.0092(17) -0.0121(17)
C41 0.0274(19) 0.040(2) 0.050(3) -0.0088(19) -0.0068(17) 0.0041(16)
C42 0.0204(15) 0.0218(16) 0.0324(19) -0.0072(14) -0.0040(14) -0.0025(12)
C43 0.0199(16) 0.0256(17) 0.043(2) -0.0123(16) -0.0030(15) -0.0048(13)
C44 0.0215(17) 0.0283(18) 0.051(2) -0.0124(17) -0.0013(16) -0.0007(14)
C45 0.0324(19) 0.0292(19) 0.052(3) -0.0100(18) -0.0071(18) 0.0032(15)
C46 0.037(2) 0.0274(19) 0.047(2) -0.0013(18) -0.0047(17) -0.0039(15)
C47 0.0267(17) 0.0222(17) 0.035(2) -0.0014(16) -0.0047(15) -0.0006(13)
C48 0.0229(17) 0.0279(18) 0.048(2) -0.0144(17) 0.0082(16) -0.0069(14)
C49 0.036(2) 0.050(2) 0.059(3) -0.032(2) 0.0191(19) -0.0221(18)
C50 0.033(2) 0.045(2) 0.050(3) -0.016(2) 0.0014(18) -0.0127(17)
C51 0.042(2) 0.038(2) 0.064(3) -0.003(2) -0.008(2) 0.0124(18)
C52 0.071(3) 0.028(2) 0.051(3) 0.003(2) 0.015(2) 0.0051(19)
C53A 0.088(5) 0.053(4) 0.084(5) -0.012(3) -0.047(4) 0.030(3)
C53B 0.073(8) 0.049(10) 0.094(11) -0.013(10) -0.047(10) 0.021(7)
C54 0.0333(19) 0.0253(18) 0.040(2) 0.0083(17) 0.0002(16) -0.0006(15)
C55 0.034(2) 0.034(2) 0.054(3) 0.0073(19) 0.0003(18) -0.0069(16)
C56 0.055(3) 0.044(2) 0.040(2) 0.008(2) 0.001(2) -0.004(2)
C57 0.043(2) 0.048(2) 0.026(2) -0.0015(18) -0.0070(17) -0.0168(18)
C58 0.032(2) 0.050(2) 0.057(3) -0.016(2) 0.0075(19) -0.0184(18)
C59 0.040(2) 0.048(2) 0.039(2) 0.002(2) -0.0038(18) -0.0028(19)
C60 0.043(2) 0.064(3) 0.043(3) 0.013(2) -0.0082(19) -0.016(2)
C61 0.0238(18) 0.065(3) 0.029(2) -0.0216(19) 0.0001(15) -0.0027(17)
C62 0.0235(18) 0.072(3) 0.031(2) -0.011(2) -0.0027(16) 0.0079(18)
C63 0.030(2) 0.088(3) 0.029(2) -0.009(2) -0.0030(17) 0.008(2)
C64 0.029(2) 0.127(5) 0.032(2) -0.036(3) -0.0020(18) 0.006(2)
C65 0.029(2) 0.109(4) 0.044(2) -0.039(3) -0.0035(19) -0.015(2)
C66 0.0232(19) 0.091(3) 0.039(2) -0.038(2) 0.0061(16) -0.011(2)
C67 0.032(2) 0.065(3) 0.026(2) 0.002(2) -0.0026(16) -0.0008(18)
C68 0.040(2) 0.069(3) 0.039(3) 0.004(2) 0.0016(19) 0.003(2)
C69 0.037(2) 0.080(3) 0.035(2) 0.004(2) 0.0009(18) 0.000(2)
C70 0.055(3) 0.165(6) 0.040(3) -0.043(3) -0.012(2) -0.004(3)
C71 0.056(3) 0.073(3) 0.026(2) -0.012(2) 0.0014(19) -0.014(2)
C72 0.064(3) 0.146(6) 0.044(3) -0.005(3) -0.019(3) 0.019(3)
C73 0.036(2) 0.089(3) 0.044(3) -0.037(2) 0.0059(19) -0.023(2)
C74 0.061(3) 0.102(4) 0.068(4) -0.046(3) 0.005(3) -0.029(3)
C75 0.036(2) 0.105(4) 0.058(3) -0.038(3) 0.010(2) -0.030(2)
C76 0.039(2) 0.0325(19) 0.0229(19) -0.0085(16) 0.0025(15) -0.0053(16)
C77 0.050(2) 0.039(2) 0.030(2) -0.0060(18) -0.0028(18) -0.0169(18)
C78 0.067(3) 0.044(2) 0.024(2) -0.0070(18) -0.0042(19) -0.022(2)
C79 0.096(4) 0.077(3) 0.027(2) 0.008(2) -0.003(2) -0.049(3)
C80 0.090(4) 0.083(4) 0.083(4) 0.000(3) 0.046(3) -0.034(3)
C81 0.081(4) 0.119(5) 0.103(5) 0.079(4) -0.027(3) -0.037(3)
C82 0.082(3) 0.052(3) 0.048(3) -0.006(2) -0.005(2) -0.036(2)
C83 0.133(5) 0.089(4) 0.026(2) -0.005(3) -0.007(3) -0.062(4)
C84 0.073(3) 0.032(2) 0.037(2) -0.0031(18) 0.000(2) -0.023(2)
C85 0.099(4) 0.046(3) 0.050(3) 0.005(2) -0.015(3) -0.024(3)
C86 0.083(3) 0.049(3) 0.057(3) -0.004(2) 0.013(3) -0.032(2)
C87 0.0320(18) 0.0277(18) 0.037(2) -0.0077(16) 0.0083(16) -0.0091(14)
C88 0.0323(18) 0.0326(19) 0.040(2) -0.0038(17) 0.0092(16) -0.0063(15)
C89 0.044(2) 0.036(2) 0.054(3) 0.001(2) 0.011(2) 0.0015(17)
C90 0.064(3) 0.030(2) 0.056(3) 0.000(2) 0.014(2) -0.0017(19)
C91 0.055(2) 0.029(2) 0.060(3) -0.007(2) 0.017(2) -0.0161(18)
C92 0.041(2) 0.033(2) 0.042(2) -0.0101(18) 0.0138(18) -0.0150(16)
C93 0.0253(18) 0.041(2) 0.039(2) 0.0060(19) 0.0039(16) -0.0021(16)
C94 0.031(2) 0.063(3) 0.051(3) 0.001(2) 0.0110(19) -0.0038(19)
C95 0.034(2) 0.054(3) 0.056(3) 0.015(2) -0.0054(19) -0.0089(19)
C96 0.108(4) 0.033(2) 0.078(4) 0.000(3) 0.029(3) -0.001(3)
C97 0.133(6) 0.069(4) 0.113(5) 0.022(4) 0.004(4) -0.005(4)
C98 0.140(6) 0.055(4) 0.261(12) 0.007(6) 0.021(7) 0.010(4)
C99 0.0362(19) 0.037(2) 0.047(2) -0.0047(18) 0.0091(18) -0.0205(16)
C100 0.034(2) 0.044(2) 0.051(3) -0.008(2) 0.0144(18) -0.0124(17)
C101 0.053(3) 0.056(3) 0.072(3) -0.011(2) 0.015(2) -0.036(2)
C102 0.0183(15) 0.0324(19) 0.0292(19) -0.0048(15) 0.0027(14) -0.0035(13)
C103 0.0230(16) 0.0331(19) 0.0302(19) -0.0017(16) -0.0005(14) -0.0050(14)
C104 0.0234(17) 0.050(2) 0.034(2) 0.0018(18) 0.0038(15) -0.0129(16)
C105 0.0249(18) 0.060(3) 0.036(2) -0.0112(19) 0.0085(16) -0.0098(17)
C106 0.0274(19) 0.059(3) 0.036(2) -0.020(2) 0.0074(16) -0.0093(17)
C107 0.0224(17) 0.043(2) 0.031(2) -0.0150(17) 0.0074(14) -0.0073(15)
C108 0.0317(18) 0.0314(19) 0.033(2) -0.0007(16) 0.0037(15) -0.0121(15)
C109 0.059(3) 0.037(2) 0.061(3) 0.006(2) 0.003(2) -0.017(2)
C110 0.072(3) 0.048(3) 0.092(4) -0.012(3) -0.045(3) -0.015(2)
C111 0.043(2) 0.097(4) 0.040(3) -0.028(3) 0.018(2) -0.030(2)
C112 0.057(3) 0.136(5) 0.037(3) 0.021(3) 0.014(2) 0.001(3)
C113 0.037(2) 0.071(3) 0.079(4) -0.013(3) 0.033(2) -0.006(2)
C114 0.0308(19) 0.055(2) 0.042(2) -0.030(2) 0.0135(17) -0.0169(17)
C115 0.048(2) 0.050(2) 0.068(3) -0.034(2) 0.024(2) -0.020(2)
C116 0.036(2) 0.092(3) 0.049(3) -0.045(2) 0.0135(19) -0.030(2)
C117 0.045(2) 0.045(2) 0.042(2) -0.010(2) -0.0035(19) -0.0058(19)
C118 0.036(2) 0.064(3) 0.052(3) -0.006(2) 0.007(2) 0.002(2)
C119 0.039(2) 0.042(2) 0.059(3) -0.014(2) 0.015(2) -0.0040(18)
C120 0.039(2) 0.042(2) 0.048(3) 0.000(2) 0.0069(19) -0.0030(18)
O1 0.076(2) 0.0400(16) 0.0455(18) -0.0071(14) -0.0086(15) -0.0288(15)
O2 0.0539(19) 0.086(2) 0.093(3) -0.061(2) 0.0366(19) -0.0379(18)
O3 0.059(2) 0.078(2) 0.062(2) 0.0294(19) 0.0054(17) -0.0124(17)
O4 0.049(2) 0.119(3) 0.064(2) 0.030(2) -0.0184(17) -0.022(2)
O5 0.072(2) 0.0476(19) 0.065(2) 0.0024(17) -0.0038(17) -0.0157(16)
O6 0.073(2) 0.118(3) 0.043(2) 0.015(2) 0.0194(18) 0.003(2)
O7 0.064(2) 0.053(2) 0.085(3) -0.0379(19) 0.0128(18) -0.0141(16)
O8 0.0405(17) 0.066(2) 0.072(2) -0.0009(18) 0.0087(16) 0.0033(15)

loop_
_atom_type_symbol
_atom_type_description
_atom_type_scat_dispersion_real
_atom_type_scat_dispersion_imag
_atom_type_scat_source
C C 0.0033 0.0016 'International Tables Vol C Tables 4.2.6.8 and 6.1.1.4'
H H 0.0000 0.0000 'International Tables Vol C Tables 4.2.6.8 and 6.1.1.4'
N N 0.0061 0.0033 'International Tables Vol C Tables 4.2.6.8 and 6.1.1.4'
Si Si 0.0817 0.0704 'International Tables Vol C Tables 4.2.6.8 and 6.1.1.4'
Fe Fe 0.3463 0.8444 'International Tables Vol C Tables 4.2.6.8 and 6.1.1.4'
Ge Ge 0.1547 1.8001 'International Tables Vol C Tables 4.2.6.8 and 6.1.1.4'
Cl Cl 0.1484 0.1585 'International Tables Vol C Tables 4.2.6.8 and 6.1.1.4'
O O 0.0106 0.0060 'International Tables Vol C Tables 4.2.6.8 and 6.1.1.4'

loop_
_geom_angle_atom_site_label_1
_geom_angle_atom_site_label_2
_geom_angle_atom_site_label_3
_geom_angle
C16 Ge1 Si1 115.59(10)
C16 Ge1 Fe1 111.19(10)
Si1 Ge1 Fe1 127.95(3)
C76 Ge2 Si3 117.95(10)
C76 Ge2 Fe2 110.32(10)
Si3 Ge2 Fe2 131.16(4)
C58 Fe1 C60 91.3(2)
C58 Fe1 C59 118.31(19)
C60 Fe1 C59 94.87(19)
C58 Fe1 C57 120.17(18)
C60 Fe1 C57 92.7(2)
C59 Fe1 C57 120.72(19)
C58 Fe1 Ge1 84.33(14)
C60 Fe1 Ge1 175.46(15)
C59 Fe1 Ge1 88.33(13)
C57 Fe1 Ge1 88.40(12)
C120 Fe2 C119 93.13(19)
C120 Fe2 C117 94.37(19)
C119 Fe2 C117 118.3(2)
C120 Fe2 C118 92.54(19)
C119 Fe2 C118 120.1(2)
C117 Fe2 C118 120.6(2)
C120 Fe2 Ge2 177.75(15)
C119 Fe2 Ge2 89.12(13)
C117 Fe2 Ge2 84.61(13)
C118 Fe2 Ge2 86.27(13)
C1 Si1 Ge1 106.89(11)
C1 Si1 Si2 121.78(11)
Ge1 Si1 Si2 122.58(4)
C42 Si2 C27 106.95(14)
C42 Si2 Cl1 115.76(11)
C27 Si2 Cl1 100.12(10)
C42 Si2 Si1 112.13(11)
C27 Si2 Si1 123.09(10)
Cl1 Si2 Si1 98.32(5)
C61 Si3 Ge2 111.81(12)
C61 Si3 Si4 120.46(12)
Ge2 Si3 Si4 125.32(5)
C102 Si4 C87 106.23(15)
C102 Si4 Cl2 117.23(11)
C87 Si4 Cl2 101.01(12)
C102 Si4 Si3 108.47(11)
C87 Si4 Si3 125.34(11)
Cl2 Si4 Si3 99.04(5)
C16 N1 C17 109.8(3)
C16 N1 C19 123.1(3)
C17 N1 C19 126.8(3)
C16 N2 C18 109.3(3)
C16 N2 C24 122.7(3)
C18 N2 C24 127.9(3)
C76 N3 C77 110.9(3)
C76 N3 C79 123.0(3)
C77 N3 C79 126.1(3)
C76 N4 C78 109.1(3)
C76 N4 C84 123.2(3)
C78 N4 C84 127.6(3)
C2 C1 C6 117.9(3)
C2 C1 Si1 120.3(2)
C6 C1 Si1 121.4(2)
C3 C2 C1 119.7(3)
C3 C2 C7 116.3(3)
C1 C2 C7 124.0(3)
C4 C3 C2 122.7(4)
C4 C3 H3 118.6
C2 C3 H3 118.6
C3 C4 C5 117.5(3)
C3 C4 C10 119.1(4)
C5 C4 C10 123.0(3)
C4 C5 C6 122.5(3)
C4 C5 H5 118.8
C6 C5 H5 118.8
C5 C6 C1 119.6(3)
C5 C6 C13 116.9(3)
C1 C6 C13 123.4(3)
C2 C7 C8 111.2(3)
C2 C7 C9 111.4(3)
C8 C7 C9 111.4(3)
C2 C7 H7 107.5
C8 C7 H7 107.5
C9 C7 H7 107.5
C7 C8 H8A 109.5
C7 C8 H8B 109.5
H8A C8 H8B 109.5
C7 C8 H8C 109.5
H8A C8 H8C 109.5
H8B C8 H8C 109.5
C7 C9 H9A 109.5
C7 C9 H9B 109.5
H9A C9 H9B 109.5
C7 C9 H9C 109.5
H9A C9 H9C 109.5
H9B C9 H9C 109.5
C11A C10 C12B 65.8(12)
C11A C10 C11B 45.2(11)
C12B C10 C11B 110.2(10)
C11A C10 C4 110.8(5)
C12B C10 C4 127.3(15)
C11B C10 C4 77.5(13)
C11A C10 C12A 108.5(5)
C12B C10 C12A 42.7(12)
C11B C10 C12A 152.2(12)
C4 C10 C12A 112.5(4)
C11A C10 H10A 108.4
C12B C10 H10A 123.0
C11B C10 H10A 91.6
C4 C10 H10A 108.3
C12A C10 H10A 108.3
C11A C10 H10B 122.2
C12B C10 H10B 111.9
C11B C10 H10B 112.2
C4 C10 H10B 112.2
C12A C10 H10B 88.6
H10A C10 H10B 20.6
C10 C11A H11A 109.4
C10 C11A H11B 109.5
C10 C11A H11C 109.4
C10 C12A H12A 109.5
C10 C12A H12B 109.5
C10 C12A H12C 109.5
C10 C11B H11D 109.9
C10 C11B H11E 109.6
H11D C11B H11E 109.0
C10 C11B H11F 110.1
H11D C11B H11F 109.0
H11E C11B H11F 109.1
C10 C12B H12D 109.7
C10 C12B H12E 109.5
H12D C12B H12E 109.5
C10 C12B H12F 109.2
H12D C12B H12F 109.5
H12E C12B H12F 109.5
C14 C13 C6 111.4(3)
C14 C13 C15 109.7(3)
C6 C13 C15 111.1(3)
C14 C13 H13 108.2
C6 C13 H13 108.2
C15 C13 H13 108.2
C13 C14 H14A 109.5
C13 C14 H14B 109.5
H14A C14 H14B 109.5
C13 C14 H14C 109.5
H14A C14 H14C 109.5
H14B C14 H14C 109.5
C13 C15 H15A 109.5
C13 C15 H15B 109.5
H15A C15 H15B 109.5
C13 C15 H15C 109.5
H15A C15 H15C 109.5
H15B C15 H15C 109.5
N2 C16 N1 106.6(3)
N2 C16 Ge1 129.6(2)
N1 C16 Ge1 122.8(2)
C18 C17 N1 106.5(3)
C18 C17 C22 128.5(4)
N1 C17 C22 125.0(4)
C17 C18 N2 107.7(3)
C17 C18 C23 127.2(4)
N2 C18 C23 125.1(4)
C20A C19 N1 118.6(6)
C20A C19 C21B 113.0(9)
N1 C19 C21B 121.6(8)
C20A C19 C21A 113.6(7)
N1 C19 C21A 108.0(6)
C21B C19 C21A 21.1(7)
C20A C19 C20B 26.6(4)
N1 C19 C20B 100.9(6)
C21B C19 C20B 114.3(10)
C21A C19 C20B 104.9(7)
C20A C19 H19A 105.1
N1 C19 H19A 105.1
C21B C19 H19A 85.4
C21A C19 H19A 105.1
C20B C19 H19A 131.2
C20A C19 H19B 81.9
N1 C19 H19B 106.3
C21B C19 H19B 106.3
C21A C19 H19B 127.3
C20B C19 H19B 106.3
H19A C19 H19B 26.6
C19 C20A H20A 109.5
C19 C20A H20B 109.5
C19 C20A H20C 109.5
C19 C21A H21A 109.5
C19 C21A H21B 109.5
C19 C21A H21C 109.5
C19 C20B H20D 109.5
C19 C20B H20E 109.5
H20D C20B H20E 109.5
C19 C20B H20F 109.5
H20D C20B H20F 109.5
H20E C20B H20F 109.5
C19 C21B H21D 109.5
C19 C21B H21E 109.5
H21D C21B H21E 109.5
C19 C21B H21F 109.5
H21D C21B H21F 109.5
H21E C21B H21F 109.5
C17 C22 H22A 109.5
C17 C22 H22B 109.5
H22A C22 H22B 109.5
C17 C22 H22C 109.5
H22A C22 H22C 109.5
H22B C22 H22C 109.5
C18 C23 H23A 109.5
C18 C23 H23B 109.5
H23A C23 H23B 109.5
C18 C23 H23C 109.5
H23A C23 H23C 109.5
H23B C23 H23C 109.5
N2 C24 C25 111.3(3)
N2 C24 C26 111.0(3)
C25 C24 C26 114.1(3)
N2 C24 H24 106.7
C25 C24 H24 106.7
C26 C24 H24 106.7
C24 C25 H25A 109.5
C24 C25 H25B 109.5
H25A C25 H25B 109.5
C24 C25 H25C 109.5
H25A C25 H25C 109.5
H25B C25 H25C 109.5
C24 C26 H26A 109.5
C24 C26 H26B 109.5
H26A C26 H26B 109.5
C24 C26 H26C 109.5
H26A C26 H26C 109.5
H26B C26 H26C 109.5
C28 C27 C32 117.2(3)
C28 C27 Si2 124.7(2)
C32 C27 Si2 118.1(2)
C29 C28 C27 120.0(3)
C29 C28 C33 117.8(3)
C27 C28 C33 122.1(3)
C28 C29 C30 122.6(3)
C28 C29 H29 118.7
C30 C29 H29 118.7
C31 C30 C29 116.9(3)
C31 C30 C36 121.4(3)
C29 C30 C36 121.7(3)
C30 C31 C32 122.7(3)
C30 C31 H31 118.7
C32 C31 H31 118.7
C31 C32 C27 120.6(3)
C31 C32 C39 115.0(3)
C27 C32 C39 124.3(3)
C28 C33 C34 109.0(3)
C28 C33 C35 114.1(3)
C34 C33 C35 111.4(4)
C28 C33 H33 107.3
C34 C33 H33 107.3
C35 C33 H33 107.3
C33 C34 H34A 109.5
C33 C34 H34B 109.5
H34A C34 H34B 109.5
C33 C34 H34C 109.5
H34A C34 H34C 109.5
H34B C34 H34C 109.5
C33 C35 H35A 109.5
C33 C35 H35B 109.5
H35A C35 H35B 109.5
C33 C35 H35C 109.5
H35A C35 H35C 109.5
H35B C35 H35C 109.5
C38 C36 C37 111.1(4)
C38 C36 C30 110.1(4)
C37 C36 C30 113.3(3)
C38 C36 H36 107.3
C37 C36 H36 107.3
C30 C36 H36 107.3
C36 C37 H37A 109.5
C36 C37 H37B 109.5
H37A C37 H37B 109.5
C36 C37 H37C 109.5
H37A C37 H37C 109.5
H37B C37 H37C 109.5
C36 C38 H38A 109.5
C36 C38 H38B 109.5
H38A C38 H38B 109.5
C36 C38 H38C 109.5
H38A C38 H38C 109.5
H38B C38 H38C 109.5
C32 C39 C41 111.9(3)
C32 C39 C40 110.9(3)
C41 C39 C40 112.1(3)
C32 C39 H39 107.2
C41 C39 H39 107.2
C40 C39 H39 107.2
C39 C40 H40A 109.5
C39 C40 H40B 109.5
H40A C40 H40B 109.5
C39 C40 H40C 109.5
H40A C40 H40C 109.5
H40B C40 H40C 109.5
C39 C41 H41A 109.5
C39 C41 H41B 109.5
H41A C41 H41B 109.5
C39 C41 H41C 109.5
H41A C41 H41C 109.5
H41B C41 H41C 109.5
C47 C42 C43 117.6(3)
C47 C42 Si2 114.4(2)
C43 C42 Si2 127.9(3)
C44 C43 C42 119.4(3)
C44 C43 C48 116.4(3)
C42 C43 C48 124.2(3)
C45 C44 C43 123.1(3)
C45 C44 H44 118.4
C43 C44 H44 118.4
C44 C45 C46 117.7(3)
C44 C45 C51 120.9(4)
C46 C45 C51 121.4(4)
C47 C46 C45 121.3(4)
C47 C46 H46 119.3
C45 C46 H46 119.3
C46 C47 C42 120.6(3)
C46 C47 C54 116.3(3)
C42 C47 C54 123.1(3)
C43 C48 C50 112.8(3)
C43 C48 C49 111.6(3)
C50 C48 C49 108.7(3)
C43 C48 H48 107.9
C50 C48 H48 107.9
C49 C48 H48 107.9
C48 C49 H49A 109.5
C48 C49 H49B 109.5
H49A C49 H49B 109.5
C48 C49 H49C 109.5
H49A C49 H49C 109.5
H49B C49 H49C 109.5
C48 C50 H50A 109.5
C48 C50 H50B 109.5
H50A C50 H50B 109.5
C48 C50 H50C 109.5
H50A C50 H50C 109.5
H50B C50 H50C 109.5
C53A C51 C52 110.9(4)
C53A C51 C53B 52(3)
C52 C51 C53B 154(2)
C53A C51 C45 111.1(4)
C52 C51 C45 111.4(3)
C53B C51 C45 95(2)
C53A C51 H51A 107.7
C52 C51 H51A 107.7
C53B C51 H51A 66.3
C45 C51 H51A 107.7
C53A C51 H51B 137.1
C52 C51 H51B 91.9
C53B C51 H51B 91.6
C45 C51 H51B 91.9
H51A C51 H51B 29.3
C51 C52 H52A 109.5
C51 C52 H52B 109.5
H52A C52 H52B 109.5
C51 C52 H52C 109.5
H52A C52 H52C 109.5
H52B C52 H52C 109.5
C51 C53A H53A 109.5
C51 C53A H53B 109.5
C51 C53A H53C 109.5
C51 C53B H53D 109.7
C51 C53B H53E 109.2
H53D C53B H53E 109.5
C51 C53B H53F 109.5
H53D C53B H53F 109.5
H53E C53B H53F 109.5
C56 C54 C47 112.1(3)
C56 C54 C55 111.2(3)
C47 C54 C55 110.5(3)
C56 C54 H54 107.6
C47 C54 H54 107.6
C55 C54 H54 107.6
C54 C55 H55A 109.5
C54 C55 H55B 109.5
H55A C55 H55B 109.5
C54 C55 H55C 109.5
H55A C55 H55C 109.5
H55B C55 H55C 109.5
C54 C56 H56A 109.5
C54 C56 H56B 109.5
H56A C56 H56B 109.5
C54 C56 H56C 109.5
H56A C56 H56C 109.5
H56B C56 H56C 109.5
O1 C57 Fe1 176.9(4)
O2 C58 Fe1 176.8(4)
O3 C59 Fe1 177.8(4)
O4 C60 Fe1 178.3(5)
C66 C61 C62 117.6(4)
C66 C61 Si3 123.1(3)
C62 C61 Si3 119.3(3)
C63 C62 C61 119.9(4)
C63 C62 C67 117.3(4)
C61 C62 C67 122.8(3)
C64 C63 C62 122.7(5)
C64 C63 H63 118.6
C62 C63 H63 118.6
C63 C64 C65 117.8(4)
C63 C64 C70 117.6(5)
C65 C64 C70 124.5(5)
C64 C65 C66 122.3(4)
C64 C65 H65 118.8
C66 C65 H65 118.9
C61 C66 C65 119.7(4)
C61 C66 C73 122.7(4)
C65 C66 C73 117.6(4)
C62 C67 C69 111.9(4)
C62 C67 C68 111.1(3)
C69 C67 C68 111.0(4)
C62 C67 H67 107.6
C69 C67 H67 107.6
C68 C67 H67 107.6
C67 C68 H68A 109.5
C67 C68 H68B 109.5
H68A C68 H68B 109.5
C67 C68 H68C 109.5
H68A C68 H68C 109.5
H68B C68 H68C 109.5
C67 C69 H69A 109.5
C67 C69 H69B 109.5
H69A C69 H69B 109.5
C67 C69 H69C 109.5
H69A C69 H69C 109.5
H69B C69 H69C 109.5
C72 C70 C71 117.4(5)
C72 C70 C64 117.2(5)
C71 C70 C64 109.5(4)
C72 C70 H70 103.5
C71 C70 H70 103.5
C64 C70 H70 103.5
C70 C71 H71A 109.5
C70 C71 H71B 109.5
H71A C71 H71B 109.5
C70 C71 H71C 109.5
H71A C71 H71C 109.5
H71B C71 H71C 109.5
C70 C72 H72A 109.5
C70 C72 H72B 109.5
H72A C72 H72B 109.5
C70 C72 H72C 109.5
H72A C72 H72C 109.5
H72B C72 H72C 109.5
C66 C73 C74 111.3(4)
C66 C73 C75 112.2(4)
C74 C73 C75 109.7(4)
C66 C73 H73 107.9
C74 C73 H73 107.9
C75 C73 H73 107.9
C73 C74 H74A 109.5
C73 C74 H74B 109.5
H74A C74 H74B 109.5
C73 C74 H74C 109.5
H74A C74 H74C 109.5
H74B C74 H74C 109.5
C73 C75 H75A 109.5
C73 C75 H75B 109.5
H75A C75 H75B 109.5
C73 C75 H75C 109.5
H75A C75 H75C 109.5
H75B C75 H75C 109.5
N3 C76 N4 106.5(3)
N3 C76 Ge2 123.0(3)
N4 C76 Ge2 128.4(3)
C78 C77 N3 106.3(3)
C78 C77 C82 127.4(4)
N3 C77 C82 126.2(4)
C77 C78 N4 107.1(3)
C77 C78 C83 128.0(4)
N4 C78 C83 124.9(4)
N3 C79 C80 110.7(4)
N3 C79 C81 111.9(4)
C80 C79 C81 113.7(4)
N3 C79 H79 106.7
C80 C79 H79 106.7
C81 C79 H79 106.7
C79 C80 H80A 109.5
C79 C80 H80B 109.5
H80A C80 H80B 109.5
C79 C80 H80C 109.5
H80A C80 H80C 109.5
H80B C80 H80C 109.5
C79 C81 H81A 109.5
C79 C81 H81B 109.5
H81A C81 H81B 109.5
C79 C81 H81C 109.5
H81A C81 H81C 109.5
H81B C81 H81C 109.5
C77 C82 H82A 109.5
C77 C82 H82B 109.5
H82A C82 H82B 109.5
C77 C82 H82C 109.5
H82A C82 H82C 109.5
H82B C82 H82C 109.5
C78 C83 H83A 109.5
C78 C83 H83B 109.5
H83A C83 H83B 109.5
C78 C83 H83C 109.5
H83A C83 H83C 109.5
H83B C83 H83C 109.5
N4 C84 C85 112.1(4)
N4 C84 C86 111.1(3)
C85 C84 C86 113.4(4)
N4 C84 H84 106.6
C85 C84 H84 106.6
C86 C84 H84 106.6
C84 C85 H85A 109.5
C84 C85 H85B 109.5
H85A C85 H85B 109.5
C84 C85 H85C 109.5
H85A C85 H85C 109.5
H85B C85 H85C 109.5
C84 C86 H86A 109.5
C84 C86 H86B 109.5
H86A C86 H86B 109.5
C84 C86 H86C 109.5
H86A C86 H86C 109.5
H86B C86 H86C 109.5
C88 C87 C92 117.3(3)
C88 C87 Si4 117.8(2)
C92 C87 Si4 124.9(3)
C89 C88 C87 119.8(3)
C89 C88 C93 115.6(3)
C87 C88 C93 124.6(3)
C90 C89 C88 122.2(4)
C90 C89 H89 118.9
C88 C89 H89 118.9
C91 C90 C89 117.7(4)
C91 C90 C96 119.2(4)
C89 C90 C96 123.1(4)
C90 C91 C92 123.1(4)
C90 C91 H91 118.5
C92 C91 H91 118.5
C91 C92 C87 119.6(3)
C91 C92 C99 119.4(3)
C87 C92 C99 120.9(3)
C95 C93 C88 111.5(3)
C95 C93 C94 111.0(3)
C88 C93 C94 111.7(3)
C95 C93 H93 107.5
C88 C93 H93 107.5
C94 C93 H93 107.5
C93 C94 H94A 109.5
C93 C94 H94B 109.5
H94A C94 H94B 109.5
C93 C94 H94C 109.5
H94A C94 H94C 109.5
H94B C94 H94C 109.5
C93 C95 H95A 109.5
C93 C95 H95B 109.5
H95A C95 H95B 109.5
C93 C95 H95C 109.5
H95A C95 H95C 109.5
H95B C95 H95C 109.5
C97 C96 C98 105.0(6)
C97 C96 C90 112.0(5)
C98 C96 C90 115.2(5)
C97 C96 H96 108.1
C98 C96 H96 108.1
C90 C96 H96 108.1
C96 C97 H97A 109.5
C96 C97 H97B 109.5
H97A C97 H97B 109.5
C96 C97 H97C 109.5
H97A C97 H97C 109.5
H97B C97 H97C 109.5
C96 C98 H98A 109.5
C96 C98 H98B 109.5
H98A C98 H98B 109.5
C96 C98 H98C 109.5
H98A C98 H98C 109.5
H98B C98 H98C 109.5
C92 C99 C100 109.8(3)
C92 C99 C101 114.8(3)
C100 C99 C101 109.1(3)
C92 C99 H99 107.7
C100 C99 H99 107.6
C101 C99 H99 107.7
C99 C100 H10C 109.5
C99 C100 H10D 109.5
H10C C100 H10D 109.5
C99 C100 H10E 109.5
H10C C100 H10E 109.5
H10D C100 H10E 109.5
C99 C101 H10F 109.5
C99 C101 H10G 109.5
H10F C101 H10G 109.5
C99 C101 H10H 109.5
H10F C101 H10H 109.5
H10G C101 H10H 109.5
C107 C102 C103 118.0(3)
C107 C102 Si4 115.1(2)
C103 C102 Si4 126.8(3)
C104 C103 C102 118.7(3)
C104 C103 C108 117.3(3)
C102 C103 C108 124.0(3)
C105 C104 C103 123.1(3)
C105 C104 H104 118.5
C103 C104 H104 118.5
C106 C105 C104 117.6(3)
C106 C105 C111 121.6(4)
C104 C105 C111 120.7(4)
C105 C106 C107 122.5(4)
C105 C106 H106 118.7
C107 C106 H106 118.7
C106 C107 C102 119.8(3)
C106 C107 C114 116.6(3)
C102 C107 C114 123.6(3)
C103 C108 C110 113.0(3)
C103 C108 C109 111.8(3)
C110 C108 C109 107.1(3)
C103 C108 H108 108.3
C110 C108 H108 108.3
C109 C108 H108 108.3
C108 C109 H10I 109.5
C108 C109 H10J 109.5
H10I C109 H10J 109.5
C108 C109 H10K 109.5
H10I C109 H10K 109.5
H10J C109 H10K 109.5
C108 C110 H11G 109.5
C108 C110 H11H 109.5
H11G C110 H11H 109.5
C108 C110 H11I 109.5
H11G C110 H11I 109.5
H11H C110 H11I 109.5
C112 C111 C113 112.6(4)
C112 C111 C105 113.3(4)
C113 C111 C105 110.1(4)
C112 C111 H111 106.8
C113 C111 H111 106.8
C105 C111 H111 106.8
C111 C112 H11J 109.5
C111 C112 H11K 109.5
H11J C112 H11K 109.5
C111 C112 H11L 109.5
H11J C112 H11L 109.5
H11K C112 H11L 109.5
C111 C113 H11M 109.5
C111 C113 H11N 109.5
H11M C113 H11N 109.5
C111 C113 H11O 109.5
H11M C113 H11O 109.5
H11N C113 H11O 109.5
C115 C114 C107 112.0(3)
C115 C114 C116 110.4(3)
C107 C114 C116 111.4(3)
C115 C114 H114 107.6
C107 C114 H114 107.6
C116 C114 H114 107.6
C114 C115 H11P 109.5
C114 C115 H11Q 109.5
H11P C115 H11Q 109.5
C114 C115 H11R 109.5
H11P C115 H11R 109.5
H11Q C115 H11R 109.5
C114 C116 H11S 109.5
C114 C116 H11T 109.5
H11S C116 H11T 109.5
C114 C116 H11U 109.5
H11S C116 H11U 109.5
H11T C116 H11U 109.5
O5 C117 Fe2 178.4(4)
O6 C118 Fe2 177.7(4)
O7 C119 Fe2 177.2(4)
O8 C120 Fe2 179.5(4)
C1A2 C1A1 H1A1 109.5
C1A2 C1A1 H1A2 109.6
H1A1 C1A1 H1A2 109.5
C1A2 C1A1 H1A3 109.4
H1A1 C1A1 H1A3 109.5
H1A2 C1A1 H1A3 109.5
C123 C1A2 C1A1 119.1(10)
C123 C1A2 H1A4 107.7
C1A1 C1A2 H1A4 107.6
C123 C1A2 H1A5 107.5
C1A1 C1A2 H1A5 107.4
H1A4 C1A2 H1A5 107.0
C1B2 C1B1 H1B1 109.7
C1B2 C1B1 H1B2 109.7
H1B1 C1B1 H1B2 109.5
C1B2 C1B1 H1B3 109.1
H1B1 C1B1 H1B3 109.5
H1B2 C1B1 H1B3 109.5
C1B1 C1B2 C123 115.7(11)
C1B1 C1B2 H1B4 108.0
C123 C1B2 H1B4 108.1
C1B1 C1B2 H1B5 108.7
C123 C1B2 H1B5 108.7
H1B4 C1B2 H1B5 107.4
C1A2 C123 C124 114.8(10)
C1A2 C123 C1B2 32.3(11)
C124 C123 C1B2 110.7(10)
C1A2 C123 H12G 108.4
C124 C123 H12G 108.5
C1B2 C123 H12G 80.5
C1A2 C123 H12H 108.7
C124 C123 H12H 108.7
C1B2 C123 H12H 134.5
H12G C123 H12H 107.5
C1A2 C123 H12I 78.6
C124 C123 H12I 109.6
C1B2 C123 H12I 109.6
H12G C123 H12I 133.2
H12H C123 H12I 33.6
C1A2 C123 H12J 129.5
C124 C123 H12J 109.5
C1B2 C123 H12J 109.2
H12G C123 H12J 32.0
H12H C123 H12J 77.3
H12I C123 H12J 108.1
C123 C124 C125 114.6(10)
C123 C124 H1AA 108.6
C125 C124 H1AA 108.5
C123 C124 H1BA 108.7
C125 C124 H1BA 108.6
H1AA C124 H1BA 107.6
C124 C125 H1F5 109.6
C124 C125 H1G5 109.4
H1F5 C125 H1G5 109.5
C124 C125 H1H5 109.5
H1F5 C125 H1H5 109.5
H1G5 C125 H1H5 109.5

loop_
_geom_bond_atom_site_label_1
_geom_bond_atom_site_label_2
_geom_bond_distance
Ge1 C16 2.020(3)
Ge1 Si1 2.2480(10)
Ge1 Fe1 2.3780(6)
Ge2 C76 2.007(4)
Ge2 Si3 2.2143(11)
Ge2 Fe2 2.3648(6)
Fe1 C58 1.760(4)
Fe1 C60 1.764(4)
Fe1 C59 1.772(4)
Fe1 C57 1.791(4)
Fe2 C120 1.766(4)
Fe2 C119 1.774(5)
Fe2 C117 1.781(5)
Fe2 C118 1.786(5)
Si1 C1 1.907(3)
Si1 Si2 2.3767(12)
Si2 C42 1.910(3)
Si2 C27 1.926(3)
Si2 Cl1 2.1118(11)
Si3 C61 1.899(4)
Si3 Si4 2.3663(13)
Si4 C102 1.906(3)
Si4 C87 1.910(4)
Si4 Cl2 2.1109(12)
N1 C16 1.351(4)
N1 C17 1.388(4)
N1 C19 1.492(5)
N2 C16 1.339(4)
N2 C18 1.390(4)
N2 C24 1.483(4)
N3 C76 1.342(4)
N3 C77 1.378(5)
N3 C79 1.494(5)
N4 C76 1.345(5)
N4 C78 1.402(5)
N4 C84 1.467(5)
C1 C2 1.413(5)
C1 C6 1.425(4)
C2 C3 1.391(5)
C2 C7 1.520(4)
C3 C4 1.377(5)
C3 H3 0.9500
C4 C5 1.390(6)
C4 C10 1.542(6)
C5 C6 1.384(5)
C5 H5 0.9500
C6 C13 1.516(5)
C7 C8 1.528(5)
C7 C9 1.526(5)
C7 H7 1.0000
C8 H8A 0.9800
C8 H8B 0.9800
C8 H8C 0.9800
C9 H9A 0.9800
C9 H9B 0.9800
C9 H9C 0.9800
C10 C11A 1.478(6)
C10 C12B 1.503(9)
C10 C11B 1.510(9)
C10 C12A 1.533(6)
C10 H10A 1.0000
C10 H10B 1.0000
C11A H11A 0.9800
C11A H11B 0.9800
C11A H11C 0.9800
C12A H12A 0.9800
C12A H12B 0.9800
C12A H12C 0.9800
C11B H11D 0.9842
C11B H11E 0.9840
C11B H11F 0.9843
C12B H12D 0.9800
C12B H12E 0.9800
C12B H12F 0.9800
C13 C14 1.514(5)
C13 C15 1.534(5)
C13 H13 1.0000
C14 H14A 0.9800
C14 H14B 0.9800
C14 H14C 0.9800
C15 H15A 0.9800
C15 H15B 0.9800
C15 H15C 0.9800
C17 C18 1.341(6)
C17 C22 1.496(5)
C18 C23 1.510(5)
C19 C20A 1.481(7)
C19 C21B 1.498(8)
C19 C21A 1.545(7)
C19 C20B 1.557(8)
C19 H19A 1.0000
C19 H19B 1.0000
C20A H20A 0.9800
C20A H20B 0.9800
C20A H20C 0.9800
C21A H21A 0.9800
C21A H21B 0.9800
C21A H21C 0.9800
C20B H20D 0.9800
C20B H20E 0.9800
C20B H20F 0.9800
C21B H21D 0.9800
C21B H21E 0.9800
C21B H21F 0.9800
C22 H22A 0.9800
C22 H22B 0.9800
C22 H22C 0.9800
C23 H23A 0.9800
C23 H23B 0.9800
C23 H23C 0.9800
C24 C25 1.508(5)
C24 C26 1.520(5)
C24 H24 1.0000
C25 H25A 0.9800
C25 H25B 0.9800
C25 H25C 0.9800
C26 H26A 0.9800
C26 H26B 0.9800
C26 H26C 0.9800
C27 C28 1.408(4)
C27 C32 1.418(5)
C28 C29 1.391(5)
C28 C33 1.519(5)
C29 C30 1.407(5)
C29 H29 0.9500
C30 C31 1.363(5)
C30 C36 1.515(5)
C31 C32 1.393(5)
C31 H31 0.9500
C32 C39 1.523(5)
C33 C34 1.528(6)
C33 C35 1.530(6)
C33 H33 1.0000
C34 H34A 0.9800
C34 H34B 0.9800
C34 H34C 0.9800
C35 H35A 0.9800
C35 H35B 0.9800
C35 H35C 0.9800
C36 C38 1.444(6)
C36 C37 1.487(5)
C36 H36 1.0000
C37 H37A 0.9800
C37 H37B 0.9800
C37 H37C 0.9800
C38 H38A 0.9800
C38 H38B 0.9800
C38 H38C 0.9800
C39 C41 1.534(5)
C39 C40 1.542(5)
C39 H39 1.0000
C40 H40A 0.9800
C40 H40B 0.9800
C40 H40C 0.9800
C41 H41A 0.9800
C41 H41B 0.9800
C41 H41C 0.9800
C42 C47 1.409(5)
C42 C43 1.423(4)
C43 C44 1.383(5)
C43 C48 1.511(5)
C44 C45 1.372(5)
C44 H44 0.9500
C45 C46 1.397(5)
C45 C51 1.532(5)
C46 C47 1.391(5)
C46 H46 0.9500
C47 C54 1.537(5)
C48 C50 1.541(5)
C48 C49 1.543(5)
C48 H48 1.0000
C49 H49A 0.9800
C49 H49B 0.9800
C49 H49C 0.9800
C50 H50A 0.9800
C50 H50B 0.9800
C50 H50C 0.9800
C51 C53A 1.514(6)
C51 C52 1.520(5)
C51 C53B 1.519(10)
C51 H51A 1.0000
C51 H51B 1.0000
C52 H52A 0.9800
C52 H52B 0.9800
C52 H52C 0.9800
C53A H53A 0.9800
C53A H53B 0.9800
C53A H53C 0.9800
C53B H53D 0.9800
C53B H53E 0.9800
C53B H53F 0.9800
C54 C56 1.528(6)
C54 C55 1.543(5)
C54 H54 1.0000
C55 H55A 0.9800
C55 H55B 0.9800
C55 H55C 0.9800
C56 H56A 0.9800
C56 H56B 0.9800
C56 H56C 0.9800
C57 O1 1.155(4)
C58 O2 1.161(5)
C59 O3 1.162(5)
C60 O4 1.151(5)
C61 C66 1.399(5)
C61 C62 1.439(6)
C62 C63 1.393(5)
C62 C67 1.508(6)
C63 C64 1.363(7)
C63 H63 0.9500
C64 C65 1.389(7)
C64 C70 1.529(6)
C65 C66 1.414(6)
C65 H65 0.9500
C66 C73 1.516(6)
C67 C69 1.527(5)
C67 C68 1.536(6)
C67 H67 1.0000
C68 H68A 0.9800
C68 H68B 0.9800
C68 H68C 0.9800
C69 H69A 0.9800
C69 H69B 0.9800
C69 H69C 0.9800
C70 C72 1.399(7)
C70 C71 1.519(7)
C70 H70 1.0000
C71 H71A 0.9800
C71 H71B 0.9800
C71 H71C 0.9800
C72 H72A 0.9800
C72 H72B 0.9800
C72 H72C 0.9800
C73 C74 1.524(7)
C73 C75 1.535(6)
C73 H73 1.0000
C74 H74A 0.9800
C74 H74B 0.9800
C74 H74C 0.9800
C75 H75A 0.9800
C75 H75B 0.9800
C75 H75C 0.9800
C77 C78 1.353(5)
C77 C82 1.492(5)
C78 C83 1.500(6)
C79 C80 1.513(7)
C79 C81 1.512(8)
C79 H79 1.0000
C80 H80A 0.9800
C80 H80B 0.9800
C80 H80C 0.9800
C81 H81A 0.9800
C81 H81B 0.9800
C81 H81C 0.9800
C82 H82A 0.9800
C82 H82B 0.9800
C82 H82C 0.9800
C83 H83A 0.9800
C83 H83B 0.9800
C83 H83C 0.9800
C84 C85 1.519(6)
C84 C86 1.534(6)
C84 H84 1.0000
C85 H85A 0.9800
C85 H85B 0.9800
C85 H85C 0.9800
C86 H86A 0.9800
C86 H86B 0.9800
C86 H86C 0.9800
C87 C88 1.421(5)
C87 C92 1.432(5)
C88 C89 1.392(5)
C88 C93 1.523(5)
C89 C90 1.384(6)
C89 H89 0.9500
C90 C91 1.378(6)
C90 C96 1.516(6)
C91 C92 1.376(5)
C91 H91 0.9500
C92 C99 1.518(5)
C93 C95 1.523(6)
C93 C94 1.550(5)
C93 H93 1.0000
C94 H94A 0.9800
C94 H94B 0.9800
C94 H94C 0.9800
C95 H95A 0.9800
C95 H95B 0.9800
C95 H95C 0.9800
C96 C97 1.438(8)
C96 C98 1.469(9)
C96 H96 1.0000
C97 H97A 0.9800
C97 H97B 0.9800
C97 H97C 0.9800
C98 H98A 0.9800
C98 H98B 0.9800
C98 H98C 0.9800
C99 C100 1.519(5)
C99 C101 1.528(5)
C99 H99 1.0000
C100 H10C 0.9800
C100 H10D 0.9800
C100 H10E 0.9800
C101 H10F 0.9800
C101 H10G 0.9800
C101 H10H 0.9800
C102 C107 1.413(5)
C102 C103 1.428(4)
C103 C104 1.399(5)
C103 C108 1.511(5)
C104 C105 1.383(5)
C104 H104 0.9500
C105 C106 1.372(5)
C105 C111 1.534(5)
C106 C107 1.400(5)
C106 H106 0.9500
C107 C114 1.523(5)
C108 C110 1.516(6)
C108 C109 1.537(5)
C108 H108 1.0000
C109 H10I 0.9800
C109 H10J 0.9800
C109 H10K 0.9800
C110 H11G 0.9800
C110 H11H 0.9800
C110 H11I 0.9800
C111 C112 1.490(7)
C111 C113 1.510(7)
C111 H111 1.0000
C112 H11J 0.9800
C112 H11K 0.9800
C112 H11L 0.9800
C113 H11M 0.9800
C113 H11N 0.9800
C113 H11O 0.9800
C114 C115 1.520(6)
C114 C116 1.551(6)
C114 H114 1.0000
C115 H11P 0.9800
C115 H11Q 0.9800
C115 H11R 0.9800
C116 H11S 0.9800
C116 H11T 0.9800
C116 H11U 0.9800
C117 O5 1.153(5)
C118 O6 1.152(5)
C119 O7 1.157(5)
C120 O8 1.146(5)
C1A1 C1A2 1.485(9)
C1A1 H1A1 0.9800
C1A1 H1A2 0.9800
C1A1 H1A3 0.9800
C1A2 C123 1.443(9)
C1A2 H1A4 0.9900
C1A2 H1A5 0.9900
C1B1 C1B2 1.488(10)
C1B1 H1B1 0.9800
C1B1 H1B2 0.9800
C1B1 H1B3 0.9800
C1B2 C123 1.505(10)
C1B2 H1B4 0.9900
C1B2 H1B5 0.9900
C123 C124 1.493(10)
C123 H12G 0.9900
C123 H12H 0.9900
C123 H12I 0.9900
C123 H12J 0.9900
C124 C125 1.501(9)
C124 H1AA 0.9900
C124 H1BA 0.9900
C125 H1F5 0.9800
C125 H1G5 0.9800
C125 H1H5 0.9800
